data_7013736
loop_
_publ_author_name
'Adams, Christopher J.'
'Anderson, Kirsty M.'
'Bardaji, Manuel'
'Connelly, Neil G.'
'Goodwin, Nicholas J.'
'Llamas-Rey, Estefania'
'Orpen, A. Guy'
'Rieger, Philip H.'

_publ_section_title
;
 Bi- and poly-metallic cyanide-bridged complexes of the redox-active
 cyanomanganese nitrosyl unit [Mn(CN)(PR3)(NO)(eta-C5H4Me)].
;
_journal_issue 4
_journal_name_full 'Dalton transactions (Cambridge, England : 2003)'
_journal_page_first 683
_journal_page_last 694
_journal_paper_doi 10.1039/b313654j
_journal_year 2004
_chemical_formula_sum 'C64 H64 F12 Mn5 N12 O5 P2'
_chemical_formula_weight 1645.91
_chemical_name_systematic
;
?
;
_space_group_IT_number 2
_symmetry_cell_setting triclinic
_symmetry_space_group_name_Hall '-P 1'
_symmetry_space_group_name_H-M 'P -1'
_atom_sites_solution_hydrogens geom
_atom_sites_solution_primary direct
_atom_sites_solution_secondary difmap
_audit_creation_method SHELXL-97
_cell_angle_alpha 65.32(2)
_cell_angle_beta 87.48(5)
_cell_angle_gamma 67.70(3)
_cell_formula_units_Z 2
_cell_length_a 15.268(6)
_cell_length_b 16.101(7)
_cell_length_c 17.677(9)
_cell_measurement_reflns_used 65
_cell_measurement_temperature 173(2)
_cell_volume 3619(3)
_computing_cell_refinement 'Bruker SMART'
_computing_data_collection 'Bruker SMART'
_computing_data_reduction 'Bruker SAINT'
_computing_molecular_graphics 'Bruker SHELXTL'
_computing_publication_material 'Bruker SHELXTL'
_computing_structure_refinement 'SHELXL-97 (Sheldrick, 1997)'
_computing_structure_solution 'SHELXS-97 (Sheldrick, 1990)'
_diffrn_ambient_temperature 173(2)
_diffrn_measured_fraction_theta_full 0.976
_diffrn_measured_fraction_theta_max 0.976
_diffrn_measurement_device_type 'SiemensCCD area detector'
_diffrn_measurement_method '\w scans with narrow frames'
_diffrn_radiation_monochromator graphite
_diffrn_radiation_source 'fine-focus sealed tube'
_diffrn_radiation_type MoK\a
_diffrn_radiation_wavelength 0.71073
_diffrn_reflns_av_R_equivalents 0.1434
_diffrn_reflns_av_sigmaI/netI 0.3414
_diffrn_reflns_limit_h_max 19
_diffrn_reflns_limit_h_min -19
_diffrn_reflns_limit_k_max 20
_diffrn_reflns_limit_k_min -20
_diffrn_reflns_limit_l_max 22
_diffrn_reflns_limit_l_min -22
_diffrn_reflns_number 31606
_diffrn_reflns_theta_full 27.54
_diffrn_reflns_theta_max 27.54
_diffrn_reflns_theta_min 1.46
_diffrn_standards_decay_% 0
_exptl_absorpt_coefficient_mu 0.979
_exptl_absorpt_correction_T_max 1.000000
_exptl_absorpt_correction_T_min 0.832955
_exptl_absorpt_correction_type multi-scan
_exptl_absorpt_process_details 'SADABS (Sheldrick, 1996)'
_exptl_crystal_colour red
_exptl_crystal_density_diffrn 1.510
_exptl_crystal_density_meas ?
_exptl_crystal_density_method .
_exptl_crystal_description block
_exptl_crystal_F_000 1670
_exptl_crystal_size_max 0.20
_exptl_crystal_size_mid 0.20
_exptl_crystal_size_min 0.10
_refine_diff_density_max 1.271
_refine_diff_density_min -2.473
_refine_diff_density_rms 0.133
_refine_ls_extinction_method none
_refine_ls_goodness_of_fit_ref 0.944
_refine_ls_hydrogen_treatment constr
_refine_ls_matrix_type full
_refine_ls_number_parameters 867
_refine_ls_number_reflns 16259
_refine_ls_number_restraints 0
_refine_ls_restrained_S_all 0.944
_refine_ls_R_factor_all 0.3093
_refine_ls_R_factor_gt 0.1118
_refine_ls_shift/su_max 5.800
_refine_ls_shift/su_mean 0.035
_refine_ls_structure_factor_coef Fsqd
_refine_ls_weighting_details 'calc w=1/[\s^2^(Fo^2^)+(0.1749P)^2^+0.0000P] where P=(Fo^2^+2Fc^2^)/3'
_refine_ls_weighting_scheme calc
_refine_ls_wR_factor_gt 0.2786
_refine_ls_wR_factor_ref 0.3692
_reflns_number_gt 5011
_reflns_number_total 16259
_reflns_threshold_expression >2sigma(I)
_cod_data_source_file b313654j.txt
_cod_data_source_block 35
_cod_depositor_comments
;
The following automatic conversions were performed:
'_symmetry_cell_setting' value 'Triclinic' changed to 'triclinic'
according to '/home/saulius/struct/CIF-dictionaries/cif_core.dic'
dictionary named 'cif_core.dic' version 2.4.1 from 2010-06-29.

Automatic conversion script
Id: cif_fix_enum 1527 2010-12-29 10:47:43Z saulius 
;
_cod_original_sg_symbol_H-M P-1
_cod_database_code 7013736

loop_
_symmetry_equiv_pos_as_xyz
'x, y, z'
'-x, -y, -z'

loop_
_atom_site_label
_atom_site_type_symbol
_atom_site_fract_x
_atom_site_fract_y
_atom_site_fract_z
_atom_site_U_iso_or_equiv
_atom_site_adp_type
_atom_site_occupancy
_atom_site_symmetry_multiplicity
_atom_site_calc_flag
_atom_site_refinement_flags
_atom_site_disorder_assembly
_atom_site_disorder_group
Mn1 Mn 0.31272(11) 0.03910(11) 0.28107(10) 0.0322(4) Uani 1 1 d . . .
Mn2 Mn 0.57410(12) 0.14258(12) 0.11861(10) 0.0390(5) Uani 1 1 d . . .
Mn3 Mn 0.34276(14) -0.29117(12) 0.53141(11) 0.0460(5) Uani 1 1 d . . .
Mn4 Mn 0.04958(13) 0.16495(13) 0.04575(11) 0.0467(5) Uani 1 1 d . . .
Mn5 Mn 0.31068(19) 0.1984(2) 0.48212(17) 0.0866(9) Uani 1 1 d . . .
O1 O 0.3616(5) -0.0734(5) 0.2245(5) 0.051(2) Uani 1 1 d . . .
N2 N 0.4199(7) 0.0849(6) 0.2210(6) 0.042(2) Uani 1 1 d . . .
N3 N 0.3280(7) -0.0866(8) 0.3930(6) 0.053(3) Uani 1 1 d . . .
N4 N 0.1826(7) 0.1089(7) 0.2022(6) 0.052(3) Uani 1 1 d . . .
N6 N 0.2820(8) 0.1326(9) 0.3472(7) 0.065(3) Uani 1 1 d . . .
N201 N 0.6361(8) 0.1431(7) 0.1914(7) 0.048(3) Uani 1 1 d . . .
N202 N 0.4469(7) 0.3657(7) 0.0423(6) 0.045(2) Uani 1 1 d . . .
N301 N 0.3652(9) -0.2801(7) 0.6165(7) 0.068(3) Uani 1 1 d . . .
N302 N 0.1258(10) -0.1920(8) 0.5090(7) 0.061(3) Uani 1 1 d . . .
N401 N -0.0311(7) 0.1241(7) 0.0934(7) 0.057(3) Uani 1 1 d . . .
N402 N -0.0600(7) 0.3819(7) 0.0188(7) 0.056(3) Uani 1 1 d . . .
N501 N 0.3154(13) 0.0774(13) 0.5932(12) 0.147(7) Uiso 1 1 d . . .
O501 O 0.3296 -0.0369 0.6891 0.177 Uiso 1 1 d . . .
N502 N 0.0982(12) 0.3154(11) 0.4818(8) 0.077(4) Uani 1 1 d . . .
O201 O 0.6894(7) 0.1405(6) 0.2396(6) 0.067(3) Uani 1 1 d . . .
O301 O 0.3887(9) -0.2805(8) 0.6798(6) 0.103(4) Uani 1 1 d . . .
O401 O -0.0874(7) 0.0919(7) 0.1258(7) 0.087(3) Uani 1 1 d . . .
C2 C 0.4742(8) 0.1074(7) 0.1838(7) 0.038(3) Uani 1 1 d . . .
C3 C 0.3347(8) -0.1628(8) 0.4454(7) 0.042(3) Uani 1 1 d . . .
C4 C 0.1304(8) 0.1322(8) 0.1437(8) 0.043(3) Uani 1 1 d . . .
C5 C 0.2887(10) 0.1606(12) 0.3957(10) 0.071(4) Uani 1 1 d . . .
C201 C 0.7645(11) -0.0607(10) 0.1838(9) 0.083(5) Uani 1 1 d . . .
H20A H 0.8131 -0.1052 0.1644 0.124 Uiso 1 1 calc R . .
H20B H 0.7368 -0.0993 0.2291 0.124 Uiso 1 1 calc R . .
H20C H 0.7940 -0.0284 0.2046 0.124 Uiso 1 1 calc R . .
C202 C 0.6876(9) 0.0170(8) 0.1123(7) 0.046(3) Uani 1 1 d . . .
C203 C 0.5989(11) 0.0176(10) 0.0949(8) 0.059(4) Uani 1 1 d . . .
H20D H 0.5772 -0.0370 0.1278 0.071 Uiso 1 1 calc R . .
C204 C 0.5466(10) 0.1034(10) 0.0232(8) 0.063(4) Uani 1 1 d . . .
H20E H 0.4825 0.1204 -0.0045 0.075 Uiso 1 1 calc R . .
C205 C 0.6034(11) 0.1578(10) -0.0052(8) 0.064(4) Uani 1 1 d . . .
H20F H 0.5857 0.2223 -0.0567 0.077 Uiso 1 1 calc R . .
C206 C 0.6900(8) 0.1067(8) 0.0482(7) 0.041(3) Uani 1 1 d . . .
H20G H 0.7447 0.1277 0.0414 0.049 Uiso 1 1 calc R . .
C207 C 0.4916(8) 0.2801(9) 0.0717(7) 0.042(3) Uani 1 1 d . . .
C208 C 0.3906(8) 0.4675(8) 0.0112(8) 0.047(3) Uani 1 1 d . . .
C209 C 0.3798(10) 0.5224(9) -0.0759(9) 0.062(4) Uani 1 1 d . . .
C210 C 0.3266(11) 0.6230(11) -0.1072(12) 0.080(5) Uani 1 1 d . . .
H21A H 0.3184 0.6642 -0.1657 0.096 Uiso 1 1 calc R . .
C211 C 0.2870(11) 0.6620(11) -0.0558(14) 0.083(5) Uani 1 1 d . . .
H21B H 0.2489 0.7315 -0.0802 0.100 Uiso 1 1 calc R . .
C212 C 0.2956(10) 0.6129(12) 0.0273(12) 0.072(4) Uani 1 1 d . . .
H21C H 0.2646 0.6468 0.0601 0.087 Uiso 1 1 calc R . .
C213 C 0.3528(9) 0.5071(10) 0.0666(10) 0.060(4) Uani 1 1 d . . .
C214 C 0.3711(12) 0.4422(13) 0.1592(11) 0.097(5) Uani 1 1 d . . .
H21D H 0.3535 0.3860 0.1707 0.145 Uiso 1 1 calc R . .
H21E H 0.3328 0.4811 0.1882 0.145 Uiso 1 1 calc R . .
H21F H 0.4391 0.4172 0.1794 0.145 Uiso 1 1 calc R . .
C215 C 0.4232(14) 0.4737(11) -0.1317(9) 0.094(6) Uani 1 1 d . . .
H21G H 0.4425 0.5192 -0.1794 0.141 Uiso 1 1 calc R . .
H21H H 0.3763 0.4574 -0.1524 0.141 Uiso 1 1 calc R . .
H21I H 0.4794 0.4124 -0.1000 0.141 Uiso 1 1 calc R . .
C301 C 0.5108(10) -0.4979(10) 0.6632(9) 0.075(4) Uani 1 1 d . . .
H30A H 0.5177 -0.5674 0.6881 0.112 Uiso 1 1 calc R . .
H30B H 0.4796 -0.4668 0.6998 0.112 Uiso 1 1 calc R . .
H30C H 0.5741 -0.4957 0.6570 0.112 Uiso 1 1 calc R . .
C302 C 0.4522(9) -0.4434(8) 0.5798(8) 0.053(3) Uani 1 1 d . . .
C303 C 0.3608(9) -0.4413(8) 0.5617(8) 0.053(3) Uani 1 1 d . . .
H30D H 0.3270 -0.4794 0.6025 0.064 Uiso 1 1 calc R . .
C304 C 0.3322(10) -0.3845(10) 0.4729(8) 0.061(4) Uani 1 1 d . . .
H30E H 0.2728 -0.3736 0.4416 0.073 Uiso 1 1 calc R . .
C305 C 0.3994(12) -0.3477(9) 0.4374(9) 0.070(4) Uani 1 1 d . . .
H30F H 0.3963 -0.3053 0.3763 0.084 Uiso 1 1 calc R . .
C306 C 0.4729(10) -0.3784(8) 0.5005(9) 0.058(4) Uani 1 1 d . . .
H30G H 0.5323 -0.3650 0.4918 0.069 Uiso 1 1 calc R . .
C307 C 0.2099(12) -0.2332(10) 0.5188(8) 0.057(4) Uani 1 1 d . . .
C308 C 0.0274(10) -0.1233(10) 0.4806(9) 0.055(4) Uani 1 1 d . . .
C309 C -0.0351(12) -0.1171(11) 0.5386(10) 0.073(5) Uani 1 1 d . . .
C310 C -0.1287(10) -0.0434(12) 0.5095(12) 0.070(5) Uani 1 1 d . . .
H31A H -0.1735 -0.0363 0.5477 0.084 Uiso 1 1 calc R . .
C311 C -0.1540(14) 0.0178(14) 0.4252(13) 0.090(5) Uani 1 1 d . . .
H31B H -0.2168 0.0681 0.4045 0.108 Uiso 1 1 calc R . .
C312 C -0.0908(12) 0.0069(12) 0.3723(11) 0.075(4) Uani 1 1 d . . .
H31C H -0.1104 0.0492 0.3140 0.090 Uiso 1 1 calc R . .
C313 C 0.0021(10) -0.0632(12) 0.3986(11) 0.069(4) Uani 1 1 d . . .
C314 C 0.0708(11) -0.0699(13) 0.3342(9) 0.092(5) Uani 1 1 d . . .
H31D H 0.1145 -0.1396 0.3516 0.137 Uiso 1 1 calc R . .
H31E H 0.1077 -0.0303 0.3304 0.137 Uiso 1 1 calc R . .
H31F H 0.0345 -0.0441 0.2792 0.137 Uiso 1 1 calc R . .
C315 C 0.0014(12) -0.1909(12) 0.6327(11) 0.102(6) Uani 1 1 d . . .
H31G H -0.0527 -0.1857 0.6649 0.153 Uiso 1 1 calc R . .
H31H H 0.0473 -0.1744 0.6544 0.153 Uiso 1 1 calc R . .
H31I H 0.0326 -0.2590 0.6381 0.153 Uiso 1 1 calc R . .
C401 C 0.2805(16) 0.0966(19) 0.0252(15) 0.162(9) Uani 1 1 d . . .
H40A H 0.3278 0.0551 0.0026 0.243 Uiso 1 1 calc R . .
H40B H 0.2955 0.0658 0.0866 0.243 Uiso 1 1 calc R . .
H40C H 0.2818 0.1630 0.0017 0.243 Uiso 1 1 calc R . .
C402 C 0.1835(6) 0.1055(15) 0.0022(10) 0.177(16) Uani 1 1 d G . .
C403 C 0.1328(12) 0.2073(13) -0.0539(11) 0.22(2) Uani 1 1 d G . .
H40D H 0.1562 0.2617 -0.0687 0.266 Uiso 1 1 calc R . .
C404 C 0.0447(11) 0.2176(7) -0.0878(7) 0.160(12) Uani 1 1 d G . .
H40E H -0.0047 0.2803 -0.1310 0.193 Uiso 1 1 calc R . .
C405 C 0.0409(7) 0.1221(9) -0.0526(8) 0.070(4) Uani 1 1 d G . .
H40F H -0.0116 0.1060 -0.0666 0.084 Uiso 1 1 calc R . .
C406 C 0.1267(9) 0.0529(7) 0.0030(7) 0.084(5) Uani 1 1 d G . .
H40G H 0.1450 -0.0205 0.0355 0.100 Uiso 1 1 calc R . .
C407 C -0.0151(8) 0.3003(10) 0.0297(7) 0.051(3) Uani 1 1 d . . .
C408 C -0.1168(8) 0.4779(9) 0.0068(9) 0.050(3) Uani 1 1 d . . .
C409 C -0.1441(10) 0.5514(10) -0.0765(11) 0.073(5) Uani 1 1 d . . .
C410 C -0.2090(13) 0.6482(12) -0.0814(16) 0.118(9) Uani 1 1 d . . .
H41A H -0.2317 0.7044 -0.1345 0.142 Uiso 1 1 calc R . .
C411 C -0.236(2) 0.658(3) -0.013(3) 0.17(2) Uani 1 1 d . . .
H41B H -0.2758 0.7241 -0.0212 0.210 Uiso 1 1 calc R . .
C412 C -0.218(2) 0.596(3) 0.059(2) 0.134(14) Uani 1 1 d . . .
H41C H -0.2473 0.6115 0.1030 0.160 Uiso 1 1 calc R . .
C413 C -0.1489(13) 0.4942(16) 0.0773(12) 0.085(5) Uani 1 1 d . . .
C414 C -0.1172(15) 0.4081(19) 0.1630(12) 0.153(10) Uani 1 1 d . . .
H41D H -0.0473 0.3756 0.1729 0.229 Uiso 1 1 calc R . .
H41E H -0.1437 0.3600 0.1664 0.229 Uiso 1 1 calc R . .
H41F H -0.1401 0.4323 0.2056 0.229 Uiso 1 1 calc R . .
C415 C -0.1095(12) 0.5292(14) -0.1481(10) 0.112(7) Uani 1 1 d . . .
H41G H -0.0403 0.4904 -0.1359 0.167 Uiso 1 1 calc R . .
H41H H -0.1241 0.5917 -0.1988 0.167 Uiso 1 1 calc R . .
H41I H -0.1414 0.4908 -0.1571 0.167 Uiso 1 1 calc R . .
C506 C 0.3469(18) 0.3039(18) 0.4147(13) 0.154(11) Uani 1 1 d G . .
H50A H 0.3178 0.3540 0.3557 0.184 Uiso 1 1 calc R . .
C505 C 0.334(2) 0.322(3) 0.487(2) 1.06(16) Uani 1 1 d G . .
H50B H 0.2838 0.3820 0.4903 1.271 Uiso 1 1 calc R . .
C504 C 0.395(3) 0.235(4) 0.5565(12) 1.16(19) Uani 1 1 d G . .
H50C H 0.3925 0.2218 0.6169 1.390 Uiso 1 1 calc R . .
C503 C 0.446(2) 0.1628(18) 0.527(3) 0.39(4) Uani 1 1 d G . .
H50D H 0.4945 0.0940 0.5616 0.470 Uiso 1 1 calc R . .
C502 C 0.416(2) 0.205(2) 0.439(3) 0.66(9) Uiso 1 1 d G . .
C501 C 0.4476 0.2204 0.3599 0.796 Uiso 1 1 d . . .
H50E H 0.4244 0.1870 0.3352 0.995 Uiso 1 1 calc R . .
H50F H 0.5176 0.1929 0.3667 0.995 Uiso 1 1 calc R . .
H50G H 0.4226 0.2920 0.3227 0.995 Uiso 1 1 calc R . .
C507 C 0.1805(14) 0.2669(13) 0.4786(10) 0.080(5) Uani 1 1 d . . .
C508 C 0.0096(11) 0.3696(12) 0.4936(11) 0.069(4) Uani 1 1 d . . .
C509 C -0.0533(17) 0.4529(15) 0.4212(11) 0.096(6) Uani 1 1 d . . .
C510 C -0.1420(19) 0.506(2) 0.440(2) 0.134(10) Uani 1 1 d . . .
H51A H -0.1875 0.5624 0.3955 0.161 Uiso 1 1 calc R . .
C511 C -0.163(2) 0.480(3) 0.513(3) 0.163(15) Uani 1 1 d . . .
H51B H -0.2242 0.5176 0.5226 0.196 Uiso 1 1 calc R . .
C512 C -0.0980(18) 0.3973(19) 0.5833(15) 0.109(7) Uani 1 1 d . . .
H51C H -0.1158 0.3812 0.6382 0.131 Uiso 1 1 calc R . .
C513 C -0.0127(12) 0.3419(12) 0.5729(11) 0.069(4) Uani 1 1 d . . .
C514 C 0.0584(12) 0.2543(12) 0.6436(10) 0.088(5) Uani 1 1 d . . .
H51D H 0.0916 0.2016 0.6258 0.131 Uiso 1 1 calc R . .
H51E H 0.0255 0.2296 0.6915 0.131 Uiso 1 1 calc R . .
H51F H 0.1049 0.2742 0.6602 0.131 Uiso 1 1 calc R . .
C515 C -0.0252(18) 0.4781(18) 0.3391(13) 0.160(10) Uani 1 1 d . . .
H51G H 0.0321 0.4226 0.3401 0.240 Uiso 1 1 calc R . .
H51H H -0.0114 0.5377 0.3215 0.240 Uiso 1 1 calc R . .
H51I H -0.0770 0.4913 0.2995 0.240 Uiso 1 1 calc R . .
P1 P 0.2208(3) -0.2495(3) 0.1960(2) 0.0612(11) Uani 1 1 d . . .
P2 P 0.6255(3) 0.7155(2) 0.2387(2) 0.0516(9) Uani 1 1 d . . .
F1 F 0.2475(9) -0.2926(11) 0.2908(6) 0.169(6) Uani 1 1 d . . .
F2 F 0.2528(8) -0.1627(9) 0.1837(9) 0.149(5) Uani 1 1 d . . .
F3 F 0.1869(7) -0.3326(7) 0.2057(6) 0.112(3) Uani 1 1 d . . .
F4 F 0.1169(6) -0.1877(8) 0.2052(6) 0.115(4) Uani 1 1 d . . .
F5 F 0.3259(5) -0.3125(6) 0.1846(5) 0.091(3) Uani 1 1 d . . .
F6 F 0.1893(5) -0.1990(5) 0.0979(4) 0.068(2) Uani 1 1 d . . .
F7 F 0.6442(9) 0.7608(7) 0.1439(6) 0.144(5) Uani 1 1 d . . .
F8 F 0.5372(7) 0.7073(7) 0.2113(7) 0.126(4) Uani 1 1 d . . .
F9 F 0.7155(6) 0.7263(7) 0.2630(8) 0.130(4) Uani 1 1 d . . .
F10 F 0.6089(8) 0.6715(6) 0.3334(5) 0.101(3) Uani 1 1 d . . .
F11 F 0.6894(6) 0.6067(5) 0.2509(5) 0.084(3) Uani 1 1 d . . .
F12 F 0.5618(5) 0.8266(5) 0.2262(6) 0.096(3) Uani 1 1 d . . .

loop_
_atom_site_aniso_label
_atom_site_aniso_U_11
_atom_site_aniso_U_22
_atom_site_aniso_U_33
_atom_site_aniso_U_23
_atom_site_aniso_U_13
_atom_site_aniso_U_12
Mn1 0.0350(10) 0.0289(9) 0.0283(9) -0.0091(7) 0.0103(7) -0.0126(8)
Mn2 0.0462(11) 0.0338(10) 0.0362(10) -0.0113(8) 0.0149(8) -0.0206(9)
Mn3 0.0686(13) 0.0320(10) 0.0328(10) -0.0079(8) 0.0080(9) -0.0222(10)
Mn4 0.0441(11) 0.0368(10) 0.0474(11) -0.0103(8) -0.0010(9) -0.0123(9)
Mn5 0.101(2) 0.128(2) 0.105(2) -0.0859(18) 0.0590(16) -0.0850(18)
O1 0.048(5) 0.043(5) 0.062(5) -0.030(4) 0.010(4) -0.011(4)
N2 0.047(6) 0.031(5) 0.056(6) -0.022(5) 0.032(5) -0.022(5)
N3 0.045(6) 0.051(7) 0.044(6) -0.010(5) 0.009(5) -0.013(5)
N4 0.043(6) 0.051(7) 0.042(6) -0.006(5) 0.000(5) -0.015(5)
N6 0.083(9) 0.083(9) 0.071(8) -0.047(7) 0.046(7) -0.063(7)
N201 0.061(7) 0.045(6) 0.046(7) -0.022(5) 0.017(5) -0.028(6)
N202 0.046(6) 0.033(6) 0.055(6) -0.015(5) 0.010(5) -0.021(5)
N301 0.118(10) 0.050(7) 0.038(7) -0.017(5) 0.015(7) -0.039(7)
N302 0.077(9) 0.062(8) 0.074(8) -0.040(6) 0.046(7) -0.051(8)
N401 0.048(7) 0.040(6) 0.063(7) -0.003(5) 0.005(6) -0.019(5)
N402 0.050(7) 0.024(6) 0.068(7) -0.006(5) -0.018(5) -0.001(5)
N502 0.107(12) 0.098(11) 0.084(10) -0.063(8) 0.036(9) -0.076(10)
O201 0.079(7) 0.064(6) 0.054(6) -0.021(5) 0.002(5) -0.029(5)
O301 0.174(12) 0.083(8) 0.043(6) -0.027(6) 0.003(7) -0.042(8)
O401 0.061(7) 0.073(7) 0.106(9) -0.013(6) 0.016(6) -0.035(6)
C2 0.050(7) 0.028(6) 0.034(6) -0.010(5) 0.010(6) -0.018(6)
C3 0.044(7) 0.031(7) 0.035(7) -0.011(6) 0.010(5) -0.006(6)
C4 0.041(7) 0.031(6) 0.045(8) -0.013(6) 0.017(6) -0.008(6)
C5 0.075(10) 0.110(13) 0.083(11) -0.071(10) 0.058(9) -0.067(10)
C201 0.084(11) 0.068(10) 0.075(11) -0.037(9) 0.011(9) -0.002(9)
C202 0.056(8) 0.025(6) 0.041(7) -0.013(5) 0.009(6) -0.003(6)
C203 0.092(11) 0.056(9) 0.062(9) -0.041(8) 0.047(8) -0.049(8)
C204 0.073(10) 0.068(10) 0.040(8) -0.020(7) 0.010(7) -0.024(8)
C205 0.087(11) 0.044(8) 0.041(8) -0.010(6) 0.025(8) -0.018(8)
C206 0.040(7) 0.030(6) 0.054(8) -0.023(6) 0.021(6) -0.012(6)
C207 0.045(7) 0.045(8) 0.045(7) -0.022(6) 0.017(6) -0.025(6)
C208 0.044(7) 0.031(7) 0.073(9) -0.027(7) 0.003(7) -0.017(6)
C209 0.065(9) 0.039(8) 0.063(9) 0.005(7) -0.005(7) -0.030(7)
C210 0.069(11) 0.045(10) 0.133(16) -0.033(10) 0.034(11) -0.038(9)
C211 0.064(11) 0.036(9) 0.122(16) -0.010(10) 0.008(11) -0.018(8)
C212 0.051(9) 0.079(12) 0.120(15) -0.076(11) 0.017(9) -0.023(9)
C213 0.056(9) 0.057(9) 0.081(11) -0.050(8) -0.001(8) -0.012(7)
C214 0.105(14) 0.118(15) 0.096(14) -0.073(12) 0.038(11) -0.047(12)
C215 0.178(18) 0.063(10) 0.050(9) -0.027(8) 0.039(11) -0.057(11)
C301 0.082(11) 0.060(9) 0.069(10) -0.028(8) -0.019(8) -0.012(8)
C302 0.060(9) 0.035(7) 0.057(9) -0.015(6) 0.004(7) -0.019(7)
C303 0.065(9) 0.033(7) 0.048(8) -0.004(6) 0.017(7) -0.022(7)
C304 0.056(9) 0.070(9) 0.054(9) -0.022(7) -0.003(7) -0.026(8)
C305 0.105(13) 0.039(8) 0.043(8) -0.015(6) -0.007(9) -0.006(8)
C306 0.057(9) 0.033(7) 0.076(10) -0.023(7) 0.021(8) -0.012(6)
C307 0.088(11) 0.052(8) 0.061(9) -0.033(7) 0.048(8) -0.054(9)
C308 0.059(9) 0.059(9) 0.068(10) -0.043(8) 0.038(8) -0.030(8)
C309 0.092(12) 0.074(10) 0.098(13) -0.053(10) 0.047(10) -0.064(10)
C310 0.043(9) 0.093(12) 0.125(15) -0.085(11) 0.059(9) -0.042(9)
C311 0.108(15) 0.122(15) 0.096(15) -0.065(13) 0.022(12) -0.084(13)
C312 0.073(12) 0.089(12) 0.077(12) -0.037(9) 0.002(9) -0.043(10)
C313 0.047(9) 0.084(11) 0.096(13) -0.062(10) 0.012(9) -0.022(8)
C314 0.072(11) 0.134(15) 0.057(10) -0.044(10) 0.019(8) -0.027(11)
C315 0.114(15) 0.105(13) 0.109(15) -0.056(12) 0.072(12) -0.060(12)
C401 0.15(2) 0.24(3) 0.15(2) -0.11(2) 0.015(17) -0.09(2)
C402 0.026(9) 0.36(4) 0.21(3) -0.26(3) -0.021(12) 0.012(15)
C403 0.23(3) 0.42(5) 0.36(4) -0.36(4) 0.26(3) -0.29(4)
C404 0.34(4) 0.043(11) 0.061(12) -0.020(9) 0.030(17) -0.036(15)
C405 0.051(9) 0.066(10) 0.096(11) -0.050(9) -0.017(8) -0.006(8)
C406 0.102(13) 0.057(9) 0.075(11) -0.039(8) 0.018(10) -0.003(9)
C407 0.036(7) 0.050(8) 0.040(7) 0.006(6) -0.015(6) -0.017(6)
C408 0.039(7) 0.052(8) 0.068(9) -0.026(7) -0.003(7) -0.026(7)
C409 0.057(9) 0.041(9) 0.100(13) -0.002(8) 0.008(9) -0.030(8)
C410 0.068(13) 0.040(10) 0.19(2) 0.014(12) -0.026(14) -0.031(10)
C411 0.11(2) 0.23(4) 0.34(6) -0.23(5) 0.10(4) -0.11(3)
C412 0.13(2) 0.23(4) 0.20(3) -0.19(3) 0.11(3) -0.13(3)
C413 0.090(13) 0.133(16) 0.102(15) -0.086(13) 0.031(11) -0.078(12)
C414 0.16(2) 0.28(3) 0.063(13) -0.067(17) 0.023(13) -0.14(2)
C415 0.076(12) 0.143(17) 0.063(11) -0.008(11) 0.010(9) -0.031(12)
C506 0.18(2) 0.25(3) 0.128(19) -0.13(2) 0.016(17) -0.12(3)
C505 0.47(16) 0.8(2) 1.9(5) -0.4(3) 0.3(2) -0.40(15)
C504 0.39(11) 2.0(5) 0.74(19) -0.4(2) 0.50(13) -0.40(18)
C503 0.15(3) 0.25(4) 0.70(10) -0.07(5) -0.17(4) -0.14(3)
C507 0.110(14) 0.111(14) 0.076(11) -0.072(11) 0.040(11) -0.069(13)
C508 0.054(10) 0.085(11) 0.094(13) -0.050(10) 0.013(9) -0.043(9)
C509 0.132(18) 0.105(15) 0.057(11) -0.012(10) -0.030(12) -0.076(14)
C510 0.076(18) 0.12(2) 0.21(3) -0.06(2) -0.033(19) -0.043(16)
C511 0.11(2) 0.16(3) 0.28(5) -0.12(3) 0.07(3) -0.10(2)
C512 0.110(18) 0.137(19) 0.128(19) -0.058(16) 0.043(15) -0.098(17)
C513 0.063(11) 0.089(12) 0.084(12) -0.048(10) 0.040(10) -0.050(10)
C514 0.118(14) 0.091(12) 0.082(12) -0.048(10) 0.023(11) -0.060(12)
C515 0.23(3) 0.21(3) 0.086(16) -0.067(16) -0.007(17) -0.14(2)
P1 0.062(3) 0.086(3) 0.043(2) -0.0256(19) 0.0043(18) -0.039(2)
P2 0.059(2) 0.0314(18) 0.053(2) -0.0070(15) 0.0061(17) -0.0183(17)
F1 0.156(10) 0.270(15) 0.042(6) -0.038(8) -0.027(6) -0.076(11)
F2 0.151(10) 0.173(11) 0.212(13) -0.126(10) 0.018(9) -0.105(9)
F3 0.132(8) 0.109(7) 0.099(7) -0.012(6) 0.023(6) -0.089(7)
F4 0.085(7) 0.186(10) 0.100(7) -0.108(7) 0.024(5) -0.030(7)
F5 0.052(5) 0.097(6) 0.098(7) -0.031(5) -0.001(5) -0.015(5)
F6 0.057(5) 0.064(5) 0.057(5) -0.011(4) 0.008(4) -0.014(4)
F7 0.191(11) 0.081(7) 0.069(7) 0.002(5) 0.049(7) -0.004(7)
F8 0.097(7) 0.098(7) 0.177(11) -0.049(7) -0.040(7) -0.039(6)
F9 0.076(6) 0.078(6) 0.235(13) -0.057(7) -0.002(7) -0.039(5)
F10 0.171(9) 0.058(5) 0.069(6) -0.026(4) 0.048(6) -0.046(6)
F11 0.120(7) 0.037(4) 0.074(6) -0.021(4) 0.007(5) -0.014(4)
F12 0.068(5) 0.036(4) 0.139(8) -0.009(5) 0.038(5) -0.010(4)

loop_
_atom_type_symbol
_atom_type_description
_atom_type_scat_dispersion_real
_atom_type_scat_dispersion_imag
_atom_type_scat_source
C C 0.0033 0.0016 'International Tables Vol C Tables 4.2.6.8 and 6.1.1.4'
H H 0.0000 0.0000 'International Tables Vol C Tables 4.2.6.8 and 6.1.1.4'
N N 0.0061 0.0033 'International Tables Vol C Tables 4.2.6.8 and 6.1.1.4'
O O 0.0106 0.0060 'International Tables Vol C Tables 4.2.6.8 and 6.1.1.4'
F F 0.0171 0.0103 'International Tables Vol C Tables 4.2.6.8 and 6.1.1.4'
P P 0.1023 0.0942 'International Tables Vol C Tables 4.2.6.8 and 6.1.1.4'
Mn Mn 0.3368 0.7283 'International Tables Vol C Tables 4.2.6.8 and 6.1.1.4'

loop_
_geom_angle_atom_site_label_1
_geom_angle_atom_site_label_2
_geom_angle_atom_site_label_3
_geom_angle
_geom_angle_site_symmetry_1
_geom_angle_site_symmetry_3
_geom_angle_publ_flag
N4 Mn1 N3 116.4(4) . . ?
N4 Mn1 N2 113.1(4) . . ?
N3 Mn1 N2 128.6(4) . . ?
N4 Mn1 N6 99.4(5) . . ?
N3 Mn1 N6 91.5(4) . . ?
N2 Mn1 N6 93.7(4) . . ?
N4 Mn1 O1 87.8(4) . . ?
N3 Mn1 O1 83.7(4) . . ?
N2 Mn1 O1 85.0(3) . . ?
N6 Mn1 O1 172.6(4) . . ?
N201 Mn2 C207 96.8(5) . . ?
N201 Mn2 C2 99.1(5) . . ?
C207 Mn2 C2 90.7(4) . . ?
N201 Mn2 C203 125.2(6) . . ?
C207 Mn2 C203 137.9(6) . . ?
C2 Mn2 C203 85.3(5) . . ?
N201 Mn2 C204 157.9(5) . . ?
C207 Mn2 C204 100.7(5) . . ?
C2 Mn2 C204 94.1(5) . . ?
C203 Mn2 C204 38.2(5) . . ?
N201 Mn2 C205 129.8(5) . . ?
C207 Mn2 C205 89.3(5) . . ?
C2 Mn2 C205 130.7(5) . . ?
C203 Mn2 C205 63.3(5) . . ?
C204 Mn2 C205 38.0(5) . . ?
N201 Mn2 C202 93.8(5) . . ?
C207 Mn2 C202 151.9(5) . . ?
C2 Mn2 C202 113.2(4) . . ?
C203 Mn2 C202 38.2(5) . . ?
C204 Mn2 C202 64.6(5) . . ?
C205 Mn2 C202 64.1(5) . . ?
N201 Mn2 C206 96.5(5) . . ?
C207 Mn2 C206 113.9(4) . . ?
C2 Mn2 C206 149.0(4) . . ?
C203 Mn2 C206 63.8(4) . . ?
C204 Mn2 C206 64.1(5) . . ?
C205 Mn2 C206 37.9(5) . . ?
C202 Mn2 C206 38.8(4) . . ?
N301 Mn3 C307 98.3(6) . . ?
N301 Mn3 C3 99.8(5) . . ?
C307 Mn3 C3 86.3(5) . . ?
N301 Mn3 C303 111.0(5) . . ?
C307 Mn3 C303 98.5(5) . . ?
C3 Mn3 C303 147.6(5) . . ?
N301 Mn3 C306 110.4(6) . . ?
C307 Mn3 C306 150.4(6) . . ?
C3 Mn3 C306 95.5(5) . . ?
C303 Mn3 C306 65.0(5) . . ?
N301 Mn3 C302 92.1(5) . . ?
C307 Mn3 C302 135.7(5) . . ?
C3 Mn3 C302 134.1(5) . . ?
C303 Mn3 C302 38.4(4) . . ?
C306 Mn3 C302 39.4(4) . . ?
N301 Mn3 C304 149.4(5) . . ?
C307 Mn3 C304 88.8(5) . . ?
C3 Mn3 C304 110.3(5) . . ?
C303 Mn3 C304 38.4(5) . . ?
C306 Mn3 C304 62.8(5) . . ?
C302 Mn3 C304 63.3(5) . . ?
N301 Mn3 C305 147.9(6) . . ?
C307 Mn3 C305 113.7(6) . . ?
C3 Mn3 C305 85.3(5) . . ?
C303 Mn3 C305 63.3(5) . . ?
C306 Mn3 C305 37.6(5) . . ?
C302 Mn3 C305 63.5(5) . . ?
C304 Mn3 C305 36.4(5) . . ?
N401 Mn4 C407 97.4(5) . . ?
N401 Mn4 C4 98.8(5) . . ?
C407 Mn4 C4 91.4(5) . . ?
N401 Mn4 C404 119.8(6) . . ?
C407 Mn4 C404 89.1(5) . . ?
C4 Mn4 C404 141.0(6) . . ?
N401 Mn4 C405 92.7(5) . . ?
C407 Mn4 C405 121.5(5) . . ?
C4 Mn4 C405 143.4(4) . . ?
C404 Mn4 C405 38.65(18) . . ?
N401 Mn4 C403 156.8(5) . . ?
C407 Mn4 C403 91.4(5) . . ?
C4 Mn4 C403 102.4(6) . . ?
C404 Mn4 C403 38.58(19) . . ?
C405 Mn4 C403 64.6(2) . . ?
N401 Mn4 C406 101.2(5) . . ?
C407 Mn4 C406 152.9(5) . . ?
C4 Mn4 C406 104.9(5) . . ?
C404 Mn4 C406 64.5(2) . . ?
C405 Mn4 C406 38.51(16) . . ?
C403 Mn4 C406 64.4(2) . . ?
N401 Mn4 C402 136.9(6) . . ?
C407 Mn4 C402 125.6(6) . . ?
C4 Mn4 C402 84.1(4) . . ?
C404 Mn4 C402 64.5(2) . . ?
C405 Mn4 C402 64.4(2) . . ?
C403 Mn4 C402 38.40(18) . . ?
C406 Mn4 C402 38.36(17) . . ?
C502 Mn5 C507 146.0(13) . . ?
C502 Mn5 C506 45.5(8) . . ?
C507 Mn5 C506 101.4(9) . . ?
C502 Mn5 C5 86.8(9) . . ?
C507 Mn5 C5 92.3(6) . . ?
C506 Mn5 C5 98.4(7) . . ?
C502 Mn5 C503 43.3(5) . . ?
C507 Mn5 C503 147.9(15) . . ?
C506 Mn5 C503 71.8(6) . . ?
C5 Mn5 C503 119.5(16) . . ?
C502 Mn5 N501 121.4(13) . . ?
C507 Mn5 N501 91.9(7) . . ?
C506 Mn5 N501 154.5(7) . . ?
C5 Mn5 N501 102.7(7) . . ?
C503 Mn5 N501 85.3(10) . . ?
C502 Mn5 C505 70.0(6) . . ?
C507 Mn5 C505 88.5(9) . . ?
C506 Mn5 C505 39.9(7) . . ?
C5 Mn5 C505 137.1(10) . . ?
C503 Mn5 C505 65.9(8) . . ?
N501 Mn5 C505 120.2(10) . . ?
C502 Mn5 C504 68.2(5) . . ?
C507 Mn5 C504 109.9(12) . . ?
C506 Mn5 C504 66.5(8) . . ?
C5 Mn5 C504 154.8(10) . . ?
C503 Mn5 C504 38.2(6) . . ?
N501 Mn5 C504 88.6(11) . . ?
C505 Mn5 C504 37.1(7) . . ?
C2 N2 Mn1 173.8(10) . . ?
C3 N3 Mn1 168.0(10) . . ?
C4 N4 Mn1 157.2(10) . . ?
C5 N6 Mn1 160.9(13) . . ?
O201 N201 Mn2 172.6(10) . . ?
C207 N202 C208 176.6(12) . . ?
O301 N301 Mn3 173.7(12) . . ?
C307 N302 C308 166.4(12) . . ?
O401 N401 Mn4 177.0(11) . . ?
C407 N402 C408 177.4(13) . . ?
O501 N501 Mn5 174.8(11) . . ?
O201 O501 N501 160.9(7) 2_656 . ?
C507 N502 C508 173.4(15) . . ?
N201 O201 O501 84.8(7) . 2_656 ?
N2 C2 Mn2 178.0(10) . . ?
N3 C3 Mn3 178.2(11) . . ?
N4 C4 Mn4 176.8(11) . . ?
N6 C5 Mn5 175.0(15) . . ?
C203 C202 C206 106.0(11) . . ?
C203 C202 C201 127.4(12) . . ?
C206 C202 C201 126.6(13) . . ?
C203 C202 Mn2 69.7(7) . . ?
C206 C202 Mn2 70.9(6) . . ?
C201 C202 Mn2 123.7(9) . . ?
C204 C203 C202 110.4(11) . . ?
C204 C203 Mn2 71.7(8) . . ?
C202 C203 Mn2 72.1(7) . . ?
C203 C204 C205 106.7(13) . . ?
C203 C204 Mn2 70.1(8) . . ?
C205 C204 Mn2 71.3(8) . . ?
C204 C205 C206 109.3(11) . . ?
C204 C205 Mn2 70.7(7) . . ?
C206 C205 Mn2 71.4(7) . . ?
C205 C206 C202 107.6(11) . . ?
C205 C206 Mn2 70.7(7) . . ?
C202 C206 Mn2 70.3(6) . . ?
N202 C207 Mn2 175.1(10) . . ?
C213 C208 N202 119.2(12) . . ?
C213 C208 C209 124.9(12) . . ?
N202 C208 C209 115.9(12) . . ?
C210 C209 C208 116.5(15) . . ?
C210 C209 C215 121.9(14) . . ?
C208 C209 C215 121.6(12) . . ?
C211 C210 C209 119.7(17) . . ?
C210 C211 C212 125.9(16) . . ?
C211 C212 C213 118.7(14) . . ?
C208 C213 C212 114.3(13) . . ?
C208 C213 C214 120.7(12) . . ?
C212 C213 C214 124.9(14) . . ?
C303 C302 C306 106.2(11) . . ?
C303 C302 C301 125.9(12) . . ?
C306 C302 C301 127.9(12) . . ?
C303 C302 Mn3 69.3(7) . . ?
C306 C302 Mn3 69.0(6) . . ?
C301 C302 Mn3 124.6(9) . . ?
C302 C303 C304 107.4(11) . . ?
C302 C303 Mn3 72.3(7) . . ?
C304 C303 Mn3 72.7(7) . . ?
C305 C304 C303 109.2(12) . . ?
C305 C304 Mn3 72.0(8) . . ?
C303 C304 Mn3 68.9(7) . . ?
C304 C305 C306 109.4(12) . . ?
C304 C305 Mn3 71.6(9) . . ?
C306 C305 Mn3 69.2(7) . . ?
C305 C306 C302 107.4(12) . . ?
C305 C306 Mn3 73.3(8) . . ?
C302 C306 Mn3 71.6(7) . . ?
N302 C307 Mn3 176.8(11) . . ?
C313 C308 C309 122.6(15) . . ?
C313 C308 N302 117.7(12) . . ?
C309 C308 N302 119.5(14) . . ?
C308 C309 C310 118.1(15) . . ?
C308 C309 C315 118.6(15) . . ?
C310 C309 C315 123.4(14) . . ?
C311 C310 C309 118.9(14) . . ?
C312 C311 C310 120.0(18) . . ?
C311 C312 C313 122.8(17) . . ?
C308 C313 C312 117.5(15) . . ?
C308 C313 C314 122.8(13) . . ?
C312 C313 C314 119.7(16) . . ?
C406 C402 C403 108.0 . . ?
C406 C402 C401 145.5(17) . . ?
C403 C402 C401 105.4(17) . . ?
C406 C402 Mn4 70.6(4) . . ?
C403 C402 Mn4 70.4(5) . . ?
C401 C402 Mn4 130.0(12) . . ?
C404 C403 C402 108.0 . . ?
C404 C403 Mn4 70.3(4) . . ?
C402 C403 Mn4 71.2(4) . . ?
C403 C404 C405 108.0 . . ?
C403 C404 Mn4 71.1(4) . . ?
C405 C404 Mn4 70.8(4) . . ?
C406 C405 C404 108.0 . . ?
C406 C405 Mn4 71.2(4) . . ?
C404 C405 Mn4 70.6(4) . . ?
C402 C406 C405 108.0 . . ?
C402 C406 Mn4 71.0(4) . . ?
C405 C406 Mn4 70.3(4) . . ?
N402 C407 Mn4 175.4(11) . . ?
N402 C408 C409 116.9(13) . . ?
N402 C408 C413 118.5(13) . . ?
C409 C408 C413 124.4(15) . . ?
C408 C409 C410 111.7(17) . . ?
C408 C409 C415 121.9(14) . . ?
C410 C409 C415 126.3(16) . . ?
C411 C410 C409 121(3) . . ?
C412 C411 C410 130(4) . . ?
C411 C412 C413 117(3) . . ?
C408 C413 C412 116.0(18) . . ?
C408 C413 C414 119.2(18) . . ?
C412 C413 C414 125(2) . . ?
C502 C506 C505 108.0 . . ?
C502 C506 Mn5 62.8(17) . . ?
C505 C506 Mn5 82(2) . . ?
C504 C505 C506 108.0 . . ?
C504 C505 Mn5 74.2(8) . . ?
C506 C505 Mn5 58.6(18) . . ?
C505 C504 C503 108.0 . . ?
C505 C504 Mn5 68.7(8) . . ?
C503 C504 Mn5 61.7(16) . . ?
C502 C503 C504 108.0 . . ?
C502 C503 Mn5 58.8(18) . . ?
C504 C503 Mn5 80(2) . . ?
C501 C502 C503 145(2) . . ?
C501 C502 C506 97(3) . . ?
C503 C502 C506 108.0 . . ?
C501 C502 Mn5 135.1(19) . . ?
C503 C502 Mn5 77.8(15) . . ?
C506 C502 Mn5 71.7(13) . . ?
N502 C507 Mn5 173.0(13) . . ?
C513 C508 N502 117.8(15) . . ?
C513 C508 C509 124.3(18) . . ?
N502 C508 C509 117.8(18) . . ?
C510 C509 C515 125(2) . . ?
C510 C509 C508 114(2) . . ?
C515 C509 C508 121(2) . . ?
C511 C510 C509 122(3) . . ?
C510 C511 C512 122(3) . . ?
C513 C512 C511 121(2) . . ?
C512 C513 C508 116.9(18) . . ?
C512 C513 C514 123.2(18) . . ?
C508 C513 C514 119.9(15) . . ?
F1 P1 F3 92.1(7) . . ?
F1 P1 F4 89.0(6) . . ?
F3 P1 F4 87.8(6) . . ?
F1 P1 F2 89.4(7) . . ?
F3 P1 F2 178.2(7) . . ?
F4 P1 F2 91.2(6) . . ?
F1 P1 F6 176.7(7) . . ?
F3 P1 F6 89.7(5) . . ?
F4 P1 F6 88.3(5) . . ?
F2 P1 F6 88.8(6) . . ?
F1 P1 F5 92.2(6) . . ?
F3 P1 F5 91.6(6) . . ?
F4 P1 F5 178.6(5) . . ?
F2 P1 F5 89.4(6) . . ?
F6 P1 F5 90.4(4) . . ?
F8 P2 F9 177.8(7) . . ?
F8 P2 F11 90.8(5) . . ?
F9 P2 F11 89.7(5) . . ?
F8 P2 F10 91.1(6) . . ?
F9 P2 F10 91.1(7) . . ?
F11 P2 F10 89.1(4) . . ?
F8 P2 F7 90.4(7) . . ?
F9 P2 F7 87.4(7) . . ?
F11 P2 F7 91.3(5) . . ?
F10 P2 F7 178.4(7) . . ?
F8 P2 F12 90.0(5) . . ?
F9 P2 F12 89.5(5) . . ?
F11 P2 F12 179.2(5) . . ?
F10 P2 F12 91.2(5) . . ?
F7 P2 F12 88.4(5) . . ?

loop_
_geom_bond_atom_site_label_1
_geom_bond_atom_site_label_2
_geom_bond_distance
_geom_bond_site_symmetry_2
_geom_bond_publ_flag
Mn1 N4 2.096(10) . ?
Mn1 N3 2.099(10) . ?
Mn1 N2 2.111(9) . ?
Mn1 N6 2.176(12) . ?
Mn1 O1 2.293(8) . ?
Mn2 N201 1.634(12) . ?
Mn2 C207 1.902(13) . ?
Mn2 C2 1.982(12) . ?
Mn2 C203 2.116(12) . ?
Mn2 C204 2.138(14) . ?
Mn2 C205 2.146(13) . ?
Mn2 C202 2.148(11) . ?
Mn2 C206 2.156(11) . ?
Mn3 N301 1.651(12) . ?
Mn3 C307 1.861(16) . ?
Mn3 C3 1.948(11) . ?
Mn3 C303 2.152(11) . ?
Mn3 C306 2.155(12) . ?
Mn3 C302 2.191(12) . ?
Mn3 C304 2.203(14) . ?
Mn3 C305 2.208(14) . ?
Mn4 N401 1.649(11) . ?
Mn4 C407 1.918(14) . ?
Mn4 C4 1.932(14) . ?
Mn4 C404 2.144(12) . ?
Mn4 C405 2.147(10) . ?
Mn4 C403 2.154(12) . ?
Mn4 C406 2.159(10) . ?
Mn4 C402 2.163(11) . ?
Mn5 C502 1.77(5) . ?
Mn5 C507 1.86(2) . ?
Mn5 C506 1.89(3) . ?
Mn5 C5 1.949(16) . ?
Mn5 C503 2.023(18) . ?
Mn5 N501 2.091(18) . ?
Mn5 C505 2.19(4) . ?
Mn5 C504 2.26(4) . ?
N2 C2 1.110(12) . ?
N3 C3 1.158(13) . ?
N4 C4 1.169(14) . ?
N6 C5 1.146(15) . ?
N201 O201 1.181(12) . ?
N202 C207 1.164(13) . ?
N202 C208 1.395(14) . ?
N301 O301 1.188(13) . ?
N302 C307 1.182(16) . ?
N302 C308 1.441(18) . ?
N401 O401 1.177(12) . ?
N402 C407 1.163(14) . ?
N402 C408 1.382(15) . ?
N501 O501 1.852(18) . ?
O501 O201 1.742(9) 2_656 ?
N502 C507 1.215(19) . ?
N502 C508 1.366(19) . ?
O201 O501 1.742(9) 2_656 ?
C201 C202 1.495(17) . ?
C202 C203 1.397(17) . ?
C202 C206 1.429(14) . ?
C203 C204 1.393(18) . ?
C204 C205 1.395(18) . ?
C205 C206 1.397(17) . ?
C208 C213 1.375(17) . ?
C208 C209 1.397(17) . ?
C209 C210 1.372(18) . ?
C209 C215 1.491(19) . ?
C210 C211 1.31(2) . ?
C211 C212 1.33(2) . ?
C212 C213 1.443(19) . ?
C213 C214 1.50(2) . ?
C301 C302 1.477(17) . ?
C302 C303 1.430(17) . ?
C302 C306 1.465(17) . ?
C303 C304 1.432(17) . ?
C304 C305 1.376(18) . ?
C305 C306 1.406(18) . ?
C308 C313 1.336(19) . ?
C308 C309 1.377(18) . ?
C309 C310 1.408(19) . ?
C309 C315 1.55(2) . ?
C310 C311 1.37(2) . ?
C311 C312 1.33(2) . ?
C312 C313 1.381(19) . ?
C313 C314 1.522(19) . ?
C401 C402 1.49(2) . ?
C402 C406 1.4200 . ?
C402 C403 1.4200 . ?
C403 C404 1.4200 . ?
C404 C405 1.4200 . ?
C405 C406 1.4200 . ?
C408 C409 1.402(18) . ?
C408 C413 1.41(2) . ?
C409 C410 1.46(2) . ?
C409 C415 1.48(2) . ?
C410 C411 1.32(4) . ?
C411 C412 1.21(5) . ?
C412 C413 1.48(3) . ?
C413 C414 1.50(2) . ?
C506 C502 1.4200 . ?
C506 C505 1.4200 . ?
C505 C504 1.4200 . ?
C504 C503 1.4200 . ?
C503 C502 1.4200 . ?
C502 C501 1.42(5) . ?
C508 C513 1.35(2) . ?
C508 C509 1.43(2) . ?
C509 C510 1.41(3) . ?
C509 C515 1.43(3) . ?
C510 C511 1.26(4) . ?
C511 C512 1.42(4) . ?
C512 C513 1.33(2) . ?
C513 C514 1.49(2) . ?
P1 F1 1.527(9) . ?
P1 F3 1.554(9) . ?
P1 F4 1.565(9) . ?
P1 F2 1.580(10) . ?
P1 F6 1.581(8) . ?
P1 F5 1.597(9) . ?
P2 F8 1.521(9) . ?
P2 F9 1.549(9) . ?
P2 F11 1.572(8) . ?
P2 F10 1.574(8) . ?
P2 F7 1.588(9) . ?
P2 F12 1.601(8) . ?
